data_4080484
loop_
_publ_author_name
'Rad&#x2019;kov, Vasily'
'Dorcet, Vincent'
'Carpentier, Jean-Fran\,cois'
'Trifonov, Alexander'
'Kirillov, Evgeny'

_publ_section_title
;
 Alkylyttrium Complexes of Amidine--Amidopyridinate Ligands.
 Intramolecular C(sp3)--H Activation and Reactivity Studies
;
_journal_issue 5
_journal_name_full Organometallics
_journal_page_first 1517
_journal_paper_doi 10.1021/om400027d
_journal_volume 32
_journal_year 2013
_chemical_compound_source 'synthesis as described'
_chemical_formula_moiety 'C31 H34 N4'
_chemical_formula_sum 'C31 H34 N4'
_chemical_formula_weight 462.62
_chemical_name_systematic
;
 ?
;
_space_group_IT_number 14
_symmetry_cell_setting monoclinic
_symmetry_Int_Tables_number 14
_symmetry_space_group_name_Hall '-P 2ybc'
_symmetry_space_group_name_H-M 'P 1 21/c 1'
_atom_sites_solution_hydrogens geom
_atom_sites_solution_primary direct
_atom_sites_solution_secondary difmap
_audit_conform_dict_location ftp://ftp.iucr.org/pub/cif_core.dic
_audit_conform_dict_name cif_core.dic
_audit_conform_dict_version 2.4
_audit_creation_date 2012-02-29T17:29:58-00:00
_audit_creation_method 'WinGX routine CIF_UPDATE'
_cell_angle_alpha 90
_cell_angle_beta 114.577(3)
_cell_angle_gamma 90
_cell_formula_units_Z 4
_cell_length_a 17.8602(17)
_cell_length_b 7.5102(7)
_cell_length_c 21.248(2)
_cell_measurement_reflns_used 2504
_cell_measurement_temperature 150(2)
_cell_measurement_theta_max 22.8
_cell_measurement_theta_min 2.87
_cell_measurement_wavelength 0.71073
_cell_volume 2591.9(4)
_computing_cell_refinement 'Bruker APEX2 (Bruker, 2006)'
_computing_data_collection 'Bruker APEX2 (Bruker, 2006)'
_computing_data_reduction 'Bruker APEX2 (Bruker, 2006)'
_computing_molecular_graphics 'Ortep-3 for Windows (Farrugia, 1997)'
_computing_publication_material
;
           WinGX publication routines (Farrugia, 1999),
           CRYSCAL (T. Roisnel, local program)
;
_computing_structure_refinement 'SHELXL-97 (Sheldrick, 1997)'
_computing_structure_solution 'SIR97 (Altomare et al., 1999)'
_diffrn_ambient_temperature 150(2)
_diffrn_detector 'CCD plate'
_diffrn_measured_fraction_theta_full 0.996
_diffrn_measured_fraction_theta_max 0.996
_diffrn_measurement_device_type 'APEXII, Bruker-AXS'
_diffrn_measurement_method 'CCD rotation images, thin slices'
_diffrn_radiation_monochromator graphite
_diffrn_radiation_probe x-ray
_diffrn_radiation_type MoK\a
_diffrn_radiation_wavelength 0.71073
_diffrn_reflns_av_R_equivalents 0.0756
_diffrn_reflns_av_unetI/netI 0.0926
_diffrn_reflns_limit_h_max 21
_diffrn_reflns_limit_h_min -23
_diffrn_reflns_limit_k_max 9
_diffrn_reflns_limit_k_min -8
_diffrn_reflns_limit_l_max 27
_diffrn_reflns_limit_l_min -27
_diffrn_reflns_number 19254
_diffrn_reflns_theta_full 27.48
_diffrn_reflns_theta_max 27.48
_diffrn_reflns_theta_min 2.99
_exptl_absorpt_coefficient_mu 0.070
_exptl_absorpt_correction_T_max 0.996
_exptl_absorpt_correction_T_min 0.849
_exptl_absorpt_correction_type multi-scan
_exptl_absorpt_process_details
;
  [Sheldrick, G.M. (2002). SADABS Bruker AXS Inc., Madison, Wisconsin, USA]
;
_exptl_crystal_colour colourless
_exptl_crystal_density_diffrn 1.186
_exptl_crystal_density_method 'not measured'
_exptl_crystal_description plate
_exptl_crystal_F_000 992
_exptl_crystal_size_max 0.42
_exptl_crystal_size_mid 0.31
_exptl_crystal_size_min 0.05
_refine_diff_density_max 0.232
_refine_diff_density_min -0.242
_refine_diff_density_rms 0.056
_refine_ls_extinction_coef 0.0069(13)
_refine_ls_extinction_expression Fc^*^=kFc[1+0.001xFc^2^\l^3^/sin(2\q)]^-1/4^
_refine_ls_extinction_method SHELXL
_refine_ls_goodness_of_fit_ref 1.046
_refine_ls_hydrogen_treatment constr
_refine_ls_matrix_type full
_refine_ls_number_parameters 324
_refine_ls_number_reflns 5921
_refine_ls_number_restraints 0
_refine_ls_restrained_S_all 1.046
_refine_ls_R_factor_all 0.123
_refine_ls_R_factor_gt 0.0631
_refine_ls_shift/su_max 0.001
_refine_ls_shift/su_mean 0
_refine_ls_structure_factor_coef Fsqd
_refine_ls_weighting_details 'calc w=1/[\s^2^(Fo^2^)+(0.0717P)^2^+0.0000P] where P=(Fo^2^+2Fc^2^)/3'
_refine_ls_weighting_scheme calc
_refine_ls_wR_factor_gt 0.1465
_refine_ls_wR_factor_ref 0.1738
_reflns_number_gt 3261
_reflns_number_total 5921
_reflns_threshold_expression >2sigma(I)
_cod_data_source_file om400027d_si_002.cif
_cod_data_source_block 1
_cod_original_sg_symbol_H-M 'P 21/c'
_cod_database_code 4080484

loop_
_symmetry_equiv_pos_as_xyz
'x, y, z'
'-x, y+1/2, -z+1/2'
'-x, -y, -z'
'x, -y-1/2, z-1/2'

loop_
_atom_site_label
_atom_site_type_symbol
_atom_site_fract_x
_atom_site_fract_y
_atom_site_fract_z
_atom_site_U_iso_or_equiv
_atom_site_adp_type
_atom_site_occupancy
_atom_site_symmetry_multiplicity
_atom_site_calc_flag
_atom_site_refinement_flags
C1 C 0.63882(14) 0.0538(3) 0.36361(12) 0.0316(5) Uani 1 1 d .
C2 C 0.59647(16) 0.0914(3) 0.40362(13) 0.0400(6) Uani 1 1 d .
H2 H 0.6231 0.0764 0.4524 0.048 Uiso 1 1 calc R
C3 C 0.51539(16) 0.1509(3) 0.37345(14) 0.0429(7) Uani 1 1 d .
H3 H 0.4874 0.1798 0.4016 0.052 Uiso 1 1 calc R
C4 C 0.47598(15) 0.1678(3) 0.30292(14) 0.0377(6) Uani 1 1 d .
H4 H 0.42 0.2044 0.2826 0.045 Uiso 1 1 calc R
C5 C 0.51625(13) 0.1326(3) 0.26049(12) 0.0302(5) Uani 1 1 d .
C6 C 0.59904(13) 0.0804(3) 0.29202(11) 0.0268(5) Uani 1 1 d .
C7 C 0.72510(14) -0.0212(3) 0.39537(12) 0.0420(6) Uani 1 1 d .
H7A H 0.7434 -0.0317 0.4456 0.063 Uiso 1 1 calc R
H7B H 0.7623 0.0585 0.3855 0.063 Uiso 1 1 calc R
H7C H 0.7255 -0.139 0.3757 0.063 Uiso 1 1 calc R
C8 C 0.47379(14) 0.1511(3) 0.18319(12) 0.0378(6) Uani 1 1 d .
H8A H 0.414 0.1484 0.1685 0.057 Uiso 1 1 calc R
H8B H 0.4901 0.0526 0.1613 0.057 Uiso 1 1 calc R
H8C H 0.4895 0.2645 0.1693 0.057 Uiso 1 1 calc R
N9 N 0.64394(10) 0.0484(2) 0.25126(9) 0.0274(4) Uani 1 1 d .
C10 C 0.68848(12) 0.1764(3) 0.24681(11) 0.0254(5) Uani 1 1 d .
C11 C 0.69029(14) 0.3602(3) 0.27545(12) 0.0337(6) Uani 1 1 d .
H11A H 0.6343 0.3958 0.2677 0.051 Uiso 1 1 calc R
H11B H 0.7122 0.4444 0.2521 0.051 Uiso 1 1 calc R
H11C H 0.7255 0.3603 0.3252 0.051 Uiso 1 1 calc R
N12 N 0.73303(10) 0.1480(2) 0.20655(9) 0.0259(4) Uani 1 1 d .
C13 C 0.70359(13) 0.0159(3) 0.15238(11) 0.0275(5) Uani 1 1 d .
C14 C 0.64112(13) 0.0654(3) 0.08911(12) 0.0333(6) Uani 1 1 d .
C15 C 0.61248(15) -0.0626(4) 0.03667(13) 0.0448(7) Uani 1 1 d .
H15 H 0.5706 -0.0319 -0.0072 0.054 Uiso 1 1 calc R
C16 C 0.64415(18) -0.2319(4) 0.04790(17) 0.0561(8) Uani 1 1 d .
H16 H 0.6237 -0.318 0.012 0.067 Uiso 1 1 calc R
C17 C 0.70583(17) -0.2775(4) 0.11145(17) 0.0500(8) Uani 1 1 d .
H17 H 0.727 -0.3954 0.1186 0.06 Uiso 1 1 calc R
C18 C 0.73731(14) -0.1550(3) 0.16489(13) 0.0361(6) Uani 1 1 d .
C19 C 0.60554(15) 0.2494(3) 0.07775(13) 0.0438(7) Uani 1 1 d .
H19A H 0.5765 0.2685 0.1075 0.066 Uiso 1 1 calc R
H19B H 0.5669 0.2633 0.0292 0.066 Uiso 1 1 calc R
H19C H 0.65 0.337 0.0892 0.066 Uiso 1 1 calc R
C21 C 0.81174(13) 0.2222(3) 0.22579(11) 0.0252(5) Uani 1 1 d .
C20 C 0.80330(15) -0.2038(3) 0.23338(14) 0.0470(7) Uani 1 1 d .
H20A H 0.8154 -0.3312 0.2339 0.071 Uiso 1 1 calc R
H20B H 0.7848 -0.1774 0.2698 0.071 Uiso 1 1 calc R
H20C H 0.8531 -0.1349 0.2415 0.071 Uiso 1 1 calc R
C22 C 0.84656(13) 0.2429(3) 0.17880(12) 0.0282(5) Uani 1 1 d .
H22 H 0.8188 0.2047 0.1321 0.034 Uiso 1 1 calc R
C23 C 0.92379(14) 0.3219(3) 0.20305(12) 0.0307(5) Uani 1 1 d .
H23 H 0.9501 0.3362 0.1726 0.037 Uiso 1 1 calc R
C24 C 0.96277(13) 0.3797(3) 0.27009(11) 0.0296(5) Uani 1 1 d .
H24 H 1.0149 0.4368 0.2863 0.036 Uiso 1 1 calc R
C25 C 0.92311(13) 0.3514(3) 0.31370(11) 0.0283(5) Uani 1 1 d .
N26 N 0.84952(10) 0.2695(2) 0.29235(9) 0.0280(4) Uani 1 1 d .
N27 N 0.95496(11) 0.4010(3) 0.38208(10) 0.0367(5) Uani 1 1 d .
H27 H 0.9238 0.3815 0.4043 0.044 Uiso 1 1 calc R
C28 C 1.03304(13) 0.4806(3) 0.42076(11) 0.0300(5) Uani 1 1 d .
C29 C 1.10493(14) 0.3817(3) 0.43581(12) 0.0331(6) Uani 1 1 d .
C30 C 1.17982(14) 0.4603(3) 0.47742(12) 0.0363(6) Uani 1 1 d .
H30 H 1.2295 0.3968 0.4874 0.044 Uiso 1 1 calc R
C31 C 1.18346(14) 0.6280(3) 0.50441(12) 0.0379(6) Uani 1 1 d .
H31 H 1.2351 0.6788 0.5333 0.046 Uiso 1 1 calc R
C32 C 1.11159(15) 0.7224(3) 0.48930(12) 0.0372(6) Uani 1 1 d .
H32 H 1.1144 0.8381 0.5082 0.045 Uiso 1 1 calc R
C33 C 1.03582(14) 0.6517(3) 0.44718(11) 0.0315(5) Uani 1 1 d .
C34 C 1.10213(15) 0.1933(3) 0.41031(14) 0.0430(7) Uani 1 1 d .
H34A H 1.0573 0.1285 0.4153 0.065 Uiso 1 1 calc R
H34B H 1.1546 0.134 0.4376 0.065 Uiso 1 1 calc R
H34C H 1.0927 0.1951 0.3615 0.065 Uiso 1 1 calc R
C35 C 0.95768(14) 0.7588(3) 0.42888(13) 0.0412(6) Uani 1 1 d .
H35A H 0.9718 0.8793 0.4479 0.062 Uiso 1 1 calc R
H35B H 0.923 0.701 0.4485 0.062 Uiso 1 1 calc R
H35C H 0.9277 0.7654 0.3784 0.062 Uiso 1 1 calc R

loop_
_atom_site_aniso_label
_atom_site_aniso_U_11
_atom_site_aniso_U_22
_atom_site_aniso_U_33
_atom_site_aniso_U_23
_atom_site_aniso_U_13
_atom_site_aniso_U_12
C1 0.0361(13) 0.0247(12) 0.0327(14) -0.0021(10) 0.0129(11) -0.0068(11)
C2 0.0517(16) 0.0369(14) 0.0342(15) -0.0025(11) 0.0207(13) -0.0109(13)
C3 0.0555(17) 0.0333(14) 0.0552(19) -0.0102(13) 0.0382(15) -0.0090(13)
C4 0.0352(13) 0.0253(13) 0.0577(19) -0.0049(12) 0.0243(13) -0.0034(11)
C5 0.0305(12) 0.0210(12) 0.0391(15) 0.0006(10) 0.0145(11) -0.0037(10)
C6 0.0308(12) 0.0203(11) 0.0313(13) -0.0036(9) 0.0148(10) -0.0059(10)
C7 0.0404(14) 0.0429(15) 0.0335(15) 0.0011(12) 0.0061(12) -0.0055(13)
C8 0.0306(12) 0.0344(14) 0.0434(16) 0.0065(11) 0.0104(12) 0.0027(11)
N9 0.0256(9) 0.0278(10) 0.0294(11) -0.0009(8) 0.0120(8) -0.0026(9)
C10 0.0216(10) 0.0271(12) 0.0261(12) -0.0004(9) 0.0085(9) -0.0004(10)
C11 0.0306(12) 0.0299(13) 0.0426(15) -0.0024(11) 0.0171(11) -0.0023(11)
N12 0.0220(9) 0.0281(10) 0.0261(10) -0.0055(8) 0.0085(8) -0.0049(8)
C13 0.0261(11) 0.0282(12) 0.0308(13) -0.0080(10) 0.0146(10) -0.0114(10)
C14 0.0270(12) 0.0409(14) 0.0319(14) -0.0041(11) 0.0123(11) -0.0100(11)
C15 0.0315(13) 0.0657(19) 0.0391(16) -0.0177(14) 0.0166(12) -0.0206(14)
C16 0.0470(16) 0.059(2) 0.072(2) -0.0398(17) 0.0348(17) -0.0265(16)
C17 0.0427(15) 0.0354(15) 0.082(2) -0.0219(15) 0.0361(17) -0.0116(13)
C18 0.0319(13) 0.0299(13) 0.0516(17) -0.0039(12) 0.0225(12) -0.0043(11)
C19 0.0376(14) 0.0504(16) 0.0350(15) 0.0057(12) 0.0069(12) -0.0046(13)
C21 0.0249(11) 0.0198(11) 0.0285(13) -0.0004(9) 0.0089(10) -0.0016(9)
C20 0.0408(14) 0.0368(15) 0.067(2) 0.0082(13) 0.0257(15) 0.0060(13)
C22 0.0302(12) 0.0266(12) 0.0282(13) -0.0027(10) 0.0127(10) -0.0037(10)
C23 0.0339(12) 0.0288(12) 0.0367(14) 0.0003(10) 0.0219(11) -0.0019(11)
C24 0.0259(11) 0.0308(13) 0.0329(14) -0.0019(10) 0.0130(10) -0.0069(10)
C25 0.0256(11) 0.0292(12) 0.0289(13) -0.0027(10) 0.0102(10) -0.0024(10)
N26 0.0249(9) 0.0289(10) 0.0306(11) -0.0027(8) 0.0119(8) -0.0048(8)
N27 0.0286(10) 0.0550(13) 0.0285(11) -0.0113(9) 0.0138(9) -0.0182(10)
C28 0.0266(11) 0.0366(13) 0.0266(12) -0.0014(10) 0.0107(10) -0.0101(11)
C29 0.0322(12) 0.0355(13) 0.0319(14) 0.0032(10) 0.0137(11) -0.0054(11)
C30 0.0297(12) 0.0421(15) 0.0372(15) 0.0026(12) 0.0139(11) -0.0016(12)
C31 0.0315(13) 0.0481(16) 0.0312(14) -0.0049(12) 0.0100(11) -0.0144(12)
C32 0.0414(14) 0.0378(14) 0.0332(15) -0.0058(11) 0.0162(12) -0.0084(12)
C33 0.0341(12) 0.0367(13) 0.0255(13) -0.0008(10) 0.0144(11) -0.0068(11)
C34 0.0409(14) 0.0369(15) 0.0488(17) -0.0032(12) 0.0162(13) -0.0043(12)
C35 0.0393(14) 0.0476(16) 0.0365(15) 0.0020(12) 0.0156(12) 0.0042(13)

loop_
_atom_type_symbol
_atom_type_description
_atom_type_scat_dispersion_real
_atom_type_scat_dispersion_imag
_atom_type_scat_source
C C 0.0033 0.0016 'International Tables Vol C Tables 4.2.6.8 and 6.1.1.4'
H H 0 0 'International Tables Vol C Tables 4.2.6.8 and 6.1.1.4'
N N 0.0061 0.0033 'International Tables Vol C Tables 4.2.6.8 and 6.1.1.4'

loop_
_geom_angle_atom_site_label_1
_geom_angle_atom_site_label_2
_geom_angle_atom_site_label_3
_geom_angle
C2 C1 C6 118.6(2)
C2 C1 C7 121.3(2)
C6 C1 C7 120.1(2)
C1 C2 C3 120.9(2)
C1 C2 H2 119.6
C3 C2 H2 119.6
C4 C3 C2 119.7(2)
C4 C3 H3 120.1
C2 C3 H3 120.1
C3 C4 C5 121.4(2)
C3 C4 H4 119.3
C5 C4 H4 119.3
C4 C5 C6 118.0(2)
C4 C5 C8 121.9(2)
C6 C5 C8 120.1(2)
C1 C6 C5 121.1(2)
C1 C6 N9 118.49(19)
C5 C6 N9 120.4(2)
C1 C7 H7A 109.5
C1 C7 H7B 109.5
H7A C7 H7B 109.5
C1 C7 H7C 109.5
H7A C7 H7C 109.5
H7B C7 H7C 109.5
C5 C8 H8A 109.5
C5 C8 H8B 109.5
H8A C8 H8B 109.5
C5 C8 H8C 109.5
H8A C8 H8C 109.5
H8B C8 H8C 109.5
C10 N9 C6 116.37(18)
N9 C10 N12 117.31(18)
N9 C10 C11 124.81(19)
N12 C10 C11 117.59(18)
C10 C11 H11A 109.5
C10 C11 H11B 109.5
H11A C11 H11B 109.5
C10 C11 H11C 109.5
H11A C11 H11C 109.5
H11B C11 H11C 109.5
C21 N12 C10 120.90(17)
C21 N12 C13 119.55(17)
C10 N12 C13 118.62(16)
C14 C13 C18 122.5(2)
C14 C13 N12 117.8(2)
C18 C13 N12 119.7(2)
C13 C14 C15 117.8(2)
C13 C14 C19 121.1(2)
C15 C14 C19 121.1(2)
C16 C15 C14 120.7(3)
C16 C15 H15 119.6
C14 C15 H15 119.6
C15 C16 C17 120.2(3)
C15 C16 H16 119.9
C17 C16 H16 119.9
C16 C17 C18 121.5(3)
C16 C17 H17 119.3
C18 C17 H17 119.3
C17 C18 C13 117.3(2)
C17 C18 C20 121.6(2)
C13 C18 C20 121.1(2)
C14 C19 H19A 109.5
C14 C19 H19B 109.5
H19A C19 H19B 109.5
C14 C19 H19C 109.5
H19A C19 H19C 109.5
H19B C19 H19C 109.5
N26 C21 C22 123.48(19)
N26 C21 N12 114.62(18)
C22 C21 N12 121.91(19)
C18 C20 H20A 109.5
C18 C20 H20B 109.5
H20A C20 H20B 109.5
C18 C20 H20C 109.5
H20A C20 H20C 109.5
H20B C20 H20C 109.5
C21 C22 C23 117.0(2)
C21 C22 H22 121.5
C23 C22 H22 121.5
C24 C23 C22 121.2(2)
C24 C23 H23 119.4
C22 C23 H23 119.4
C23 C24 C25 117.6(2)
C23 C24 H24 121.2
C25 C24 H24 121.2
N26 C25 N27 113.37(19)
N26 C25 C24 122.6(2)
N27 C25 C24 124.01(19)
C21 N26 C25 118.01(18)
C25 N27 C28 126.90(18)
C25 N27 H27 116.6
C28 N27 H27 116.6
C33 C28 C29 121.4(2)
C33 C28 N27 118.8(2)
C29 C28 N27 119.6(2)
C30 C29 C28 117.9(2)
C30 C29 C34 120.4(2)
C28 C29 C34 121.7(2)
C31 C30 C29 121.4(2)
C31 C30 H30 119.3
C29 C30 H30 119.3
C30 C31 C32 119.7(2)
C30 C31 H31 120.2
C32 C31 H31 120.2
C33 C32 C31 121.2(2)
C33 C32 H32 119.4
C31 C32 H32 119.4
C32 C33 C28 118.5(2)
C32 C33 C35 120.8(2)
C28 C33 C35 120.7(2)
C29 C34 H34A 109.5
C29 C34 H34B 109.5
H34A C34 H34B 109.5
C29 C34 H34C 109.5
H34A C34 H34C 109.5
H34B C34 H34C 109.5
C33 C35 H35A 109.5
C33 C35 H35B 109.5
H35A C35 H35B 109.5
C33 C35 H35C 109.5
H35A C35 H35C 109.5
H35B C35 H35C 109.5

loop_
_geom_bond_atom_site_label_1
_geom_bond_atom_site_label_2
_geom_bond_distance
C1 C2 1.382(3)
C1 C6 1.400(3)
C1 C7 1.511(3)
C2 C3 1.391(4)
C2 H2 0.95
C3 C4 1.371(3)
C3 H3 0.95
C4 C5 1.393(3)
C4 H4 0.95
C5 C6 1.402(3)
C5 C8 1.502(3)
C6 N9 1.424(3)
C7 H7A 0.98
C7 H7B 0.98
C7 H7C 0.98
C8 H8A 0.98
C8 H8B 0.98
C8 H8C 0.98
N9 C10 1.276(3)
C10 N12 1.406(3)
C10 C11 1.504(3)
C11 H11A 0.98
C11 H11B 0.98
C11 H11C 0.98
N12 C21 1.406(3)
N12 C13 1.443(3)
C13 C14 1.394(3)
C13 C18 1.396(3)
C14 C15 1.397(3)
C14 C19 1.498(3)
C15 C16 1.372(4)
C15 H15 0.95
C16 C17 1.385(4)
C16 H16 0.95
C17 C18 1.386(3)
C17 H17 0.95
C18 C20 1.488(3)
C19 H19A 0.98
C19 H19B 0.98
C19 H19C 0.98
C21 N26 1.337(3)
C21 C22 1.387(3)
C20 H20A 0.98
C20 H20B 0.98
C20 H20C 0.98
C22 C23 1.389(3)
C22 H22 0.95
C23 C24 1.370(3)
C23 H23 0.95
C24 C25 1.397(3)
C24 H24 0.95
C25 N26 1.347(3)
C25 N27 1.373(3)
N27 C28 1.423(3)
N27 H27 0.88
C28 C33 1.395(3)
C28 C29 1.400(3)
C29 C30 1.391(3)
C29 C34 1.509(3)
C30 C31 1.374(3)
C30 H30 0.95
C31 C32 1.382(3)
C31 H31 0.95
C32 C33 1.381(3)
C32 H32 0.95
C33 C35 1.515(3)
C34 H34A 0.98
C34 H34B 0.98
C34 H34C 0.98
C35 H35A 0.98
C35 H35B 0.98
C35 H35C 0.98

loop_
_geom_torsion_atom_site_label_1
_geom_torsion_atom_site_label_2
_geom_torsion_atom_site_label_3
_geom_torsion_atom_site_label_4
_geom_torsion
C6 C1 C2 C3 1.3(3)
C7 C1 C2 C3 -176.4(2)
C1 C2 C3 C4 1.9(4)
C2 C3 C4 C5 -2.3(4)
C3 C4 C5 C6 -0.6(3)
C3 C4 C5 C8 -179.8(2)
C2 C1 C6 C5 -4.2(3)
C7 C1 C6 C5 173.5(2)
C2 C1 C6 N9 177.48(19)
C7 C1 C6 N9 -4.8(3)
C4 C5 C6 C1 3.9(3)
C8 C5 C6 C1 -176.9(2)
C4 C5 C6 N9 -177.90(19)
C8 C5 C6 N9 1.4(3)
C1 C6 N9 C10 -84.6(2)
C5 C6 N9 C10 97.1(2)
C6 N9 C10 N12 -179.70(18)
C6 N9 C10 C11 -6.1(3)
N9 C10 N12 C21 -144.5(2)
C11 C10 N12 C21 41.4(3)
N9 C10 N12 C13 24.4(3)
C11 C10 N12 C13 -149.7(2)
C21 N12 C13 C14 -108.7(2)
C10 N12 C13 C14 82.2(2)
C21 N12 C13 C18 71.9(3)
C10 N12 C13 C18 -97.2(2)
C18 C13 C14 C15 -0.5(3)
N12 C13 C14 C15 -179.88(19)
C18 C13 C14 C19 179.2(2)
N12 C13 C14 C19 -0.2(3)
C13 C14 C15 C16 1.1(3)
C19 C14 C15 C16 -178.6(2)
C14 C15 C16 C17 -0.7(4)
C15 C16 C17 C18 -0.3(4)
C16 C17 C18 C13 0.8(4)
C16 C17 C18 C20 179.7(2)
C14 C13 C18 C17 -0.4(3)
N12 C13 C18 C17 178.95(19)
C14 C13 C18 C20 -179.3(2)
N12 C13 C18 C20 0.0(3)
C10 N12 C21 N26 19.9(3)
C13 N12 C21 N26 -148.90(19)
C10 N12 C21 C22 -160.4(2)
C13 N12 C21 C22 30.8(3)
N26 C21 C22 C23 -1.9(3)
N12 C21 C22 C23 178.41(19)
C21 C22 C23 C24 -1.2(3)
C22 C23 C24 C25 1.9(3)
C23 C24 C25 N26 0.5(3)
C23 C24 C25 N27 179.6(2)
C22 C21 N26 C25 4.2(3)
N12 C21 N26 C25 -176.12(18)
N27 C25 N26 C21 177.40(18)
C24 C25 N26 C21 -3.4(3)
N26 C25 N27 C28 176.3(2)
C24 C25 N27 C28 -2.8(4)
C25 N27 C28 C33 116.8(3)
C25 N27 C28 C29 -67.8(3)
C33 C28 C29 C30 -0.8(3)
N27 C28 C29 C30 -176.0(2)
C33 C28 C29 C34 177.0(2)
N27 C28 C29 C34 1.7(3)
C28 C29 C30 C31 1.5(3)
C34 C29 C30 C31 -176.3(2)
C29 C30 C31 C32 -1.0(4)
C30 C31 C32 C33 -0.3(4)
C31 C32 C33 C28 0.9(3)
C31 C32 C33 C35 -177.8(2)
C29 C28 C33 C32 -0.4(3)
N27 C28 C33 C32 174.9(2)
C29 C28 C33 C35 178.4(2)
N27 C28 C33 C35 -6.4(3)

loop_
_cod_related_entry_id
_cod_related_entry_database
_cod_related_entry_code
1 ChemSpider 30659875
